data_7111194
loop_
_publ_author_name
'Huc, Ivan'
'Maurizot, Victor'
'Gornitzka, Heinz'
'L\'eger, Jean-Michel'

_publ_section_title
;
 Hydroxy-substituted oligopyridine dicarboxamide helical foldamers
;
_journal_issue 6
_journal_name_full 'Chemical Communications'
_journal_page_first 578
_journal_paper_doi 10.1039/b111612f
_journal_year 2002
_chemical_formula_sum 'C23 H25 N7 O6 S'
_chemical_formula_weight 527.56
_chemical_name_systematic
; 
? 
;
_space_group_IT_number 2
_symmetry_cell_setting triclinic
_symmetry_space_group_name_Hall '-P 1'
_symmetry_space_group_name_H-M 'P -1'
_atom_sites_solution_hydrogens geom
_atom_sites_solution_primary direct
_atom_sites_solution_secondary difmap
_audit_creation_method SHELXL-97
_cell_angle_alpha 93.370(7)
_cell_angle_beta 91.761(5)
_cell_angle_gamma 91.344(7)
_cell_formula_units_Z 2
_cell_length_a 8.422(2)
_cell_length_b 10.165(3)
_cell_length_c 14.420(4)
_cell_measurement_reflns_used 2005
_cell_measurement_temperature 173(2)
_cell_measurement_theta_max 28.636
_cell_measurement_theta_min 2.553
_cell_volume 1231.4(6)
_computing_cell_refinement 'Bruker SMART'
_computing_data_collection 'Bruker SMART'
_computing_data_reduction 'Bruker SHELXTL'
_computing_molecular_graphics 'Bruker SHELXTL'
_computing_publication_material 'Bruker SHELXTL'
_computing_structure_refinement 'SHELXL-97 (Sheldrick, 1997)'
_computing_structure_solution 'SHELXS-97 (Sheldrick, 1990)'
_diffrn_ambient_temperature 173(2)
_diffrn_measured_fraction_theta_full 0.992
_diffrn_measured_fraction_theta_max 0.992
_diffrn_measurement_device_type 'CCD area detector'
_diffrn_measurement_method 'phi and omega scans'
_diffrn_radiation_monochromator graphite
_diffrn_radiation_source 'fine-focus sealed tube'
_diffrn_radiation_type MoK\a
_diffrn_radiation_wavelength 0.71073
_diffrn_reflns_av_R_equivalents 0.0763
_diffrn_reflns_av_sigmaI/netI 0.0888
_diffrn_reflns_limit_h_max 9
_diffrn_reflns_limit_h_min -7
_diffrn_reflns_limit_k_max 10
_diffrn_reflns_limit_k_min -11
_diffrn_reflns_limit_l_max 16
_diffrn_reflns_limit_l_min -15
_diffrn_reflns_number 5591
_diffrn_reflns_theta_full 23.26
_diffrn_reflns_theta_max 23.26
_diffrn_reflns_theta_min 2.01
_exptl_absorpt_coefficient_mu 0.186
_exptl_absorpt_correction_type none
_exptl_crystal_colour colorless
_exptl_crystal_density_diffrn 1.423
_exptl_crystal_density_method 'not measured'
_exptl_crystal_description plate
_exptl_crystal_F_000 552
_exptl_crystal_size_max 0.1
_exptl_crystal_size_mid 0.4
_exptl_crystal_size_min 0.5
_refine_diff_density_max 0.306
_refine_diff_density_min -0.340
_refine_diff_density_rms 0.061
_refine_ls_extinction_method none
_refine_ls_goodness_of_fit_ref 1.018
_refine_ls_hydrogen_treatment mixed
_refine_ls_matrix_type full
_refine_ls_number_parameters 354
_refine_ls_number_reflns 3507
_refine_ls_number_restraints 0
_refine_ls_restrained_S_all 1.018
_refine_ls_R_factor_all 0.0930
_refine_ls_R_factor_gt 0.0509
_refine_ls_shift/su_max 0.000
_refine_ls_shift/su_mean 0.000
_refine_ls_structure_factor_coef Fsqd
_refine_ls_weighting_details 'calc w=1/[\s^2^(Fo^2^)+(0.0571P)^2^+0.0000P] where P=(Fo^2^+2Fc^2^)/3'
_refine_ls_weighting_scheme calc
_refine_ls_wR_factor_gt 0.1065
_refine_ls_wR_factor_ref 0.1236
_reflns_number_gt 2329
_reflns_number_total 3507
_reflns_threshold_expression >2sigma(I)
_cod_data_source_file b111612fsup1.cif
_cod_data_source_block 1B
_cod_depositor_comments
;
The following automatic conversions were performed:

'_symmetry_cell_setting' value 'Triclinic' changed to 'triclinic'
according to /home/saulius/struct/CIF-dictionaries/cif_core.dic
dictionary named 'cif_core.dic' version 2.4.2 from 2011-04-26.

Automatic conversion script
Id: cif_fix_values 1891 2012-01-12 08:04:46Z andrius 
;
_cod_original_cell_volume 1231.3(6)
_cod_original_sg_symbol_H-M P-1
_cod_database_code 7111194

loop_
_symmetry_equiv_pos_as_xyz
'x, y, z'
'-x, -y, -z'

loop_
_atom_site_label
_atom_site_type_symbol
_atom_site_fract_x
_atom_site_fract_y
_atom_site_fract_z
_atom_site_U_iso_or_equiv
_atom_site_adp_type
_atom_site_occupancy
_atom_site_symmetry_multiplicity
_atom_site_calc_flag
_atom_site_refinement_flags
C1 C 0.7277(5) 0.9377(4) 0.0664(2) 0.0377(11) Uani 1 1 d .
H1A H 0.8181 0.9583 0.0281 0.057 Uiso 1 1 calc R
H1B H 0.6370 0.9906 0.0487 0.057 Uiso 1 1 calc R
H1C H 0.6988 0.8438 0.0567 0.057 Uiso 1 1 calc R
C2 C 0.7726(4) 0.9690(3) 0.1672(2) 0.0271(9) Uani 1 1 d .
C3 C 0.6829(4) 0.9291(3) 0.3261(2) 0.0227(8) Uani 1 1 d .
C4 C 0.7869(4) 1.0146(3) 0.3785(2) 0.0276(9) Uani 1 1 d .
H4 H 0.8554 1.0746 0.3499 0.033 Uiso 1 1 calc R
C5 C 0.7859(4) 1.0082(3) 0.4742(2) 0.0284(9) Uani 1 1 d .
H5 H 0.8546 1.0658 0.5121 0.034 Uiso 1 1 calc R
C6 C 0.6871(4) 0.9200(3) 0.5163(2) 0.0250(9) Uani 1 1 d .
H6 H 0.6881 0.9143 0.5818 0.030 Uiso 1 1 calc R
C7 C 0.5877(4) 0.8410(3) 0.4580(2) 0.0222(8) Uani 1 1 d .
C8 C 0.4594(4) 0.7006(3) 0.5743(2) 0.0236(9) Uani 1 1 d .
C9 C 0.3451(4) 0.5843(3) 0.5739(2) 0.0222(8) Uani 1 1 d .
C10 C 0.3104(4) 0.5297(3) 0.6573(2) 0.0240(9) Uani 1 1 d .
H10 H 0.3585 0.5649 0.7142 0.029 Uiso 1 1 calc R
C11 C 0.2047(4) 0.4230(3) 0.6563(2) 0.0230(8) Uani 1 1 d .
C12 C 0.1385(4) 0.3738(3) 0.5707(2) 0.0237(9) Uani 1 1 d .
H12 H 0.0656 0.3007 0.5673 0.028 Uiso 1 1 calc R
C13 C 0.1817(4) 0.4338(3) 0.4911(2) 0.0218(8) Uani 1 1 d .
C14 C 0.1119(4) 0.3793(3) 0.3980(2) 0.0227(8) Uani 1 1 d .
C15 C 0.1335(4) 0.4178(3) 0.2291(2) 0.0209(8) Uani 1 1 d .
C16 C 0.0296(4) 0.3195(3) 0.1934(2) 0.0249(9) Uani 1 1 d .
H16 H -0.0314 0.2677 0.2327 0.030 Uiso 1 1 calc R
C17 C 0.0184(4) 0.2999(3) 0.0973(2) 0.0273(9) Uani 1 1 d .
H17 H -0.0510 0.2324 0.0700 0.033 Uiso 1 1 calc R
C18 C 0.1064(4) 0.3767(3) 0.0406(2) 0.0267(9) Uani 1 1 d .
H18 H 0.1005 0.3621 -0.0251 0.032 Uiso 1 1 calc R
C19 C 0.2036(4) 0.4758(3) 0.0833(2) 0.0231(9) Uani 1 1 d .
C20 C 0.3326(4) 0.5590(4) -0.0560(2) 0.0263(9) Uani 1 1 d .
C21 C 0.4191(5) 0.6769(4) -0.0895(2) 0.0361(10) Uani 1 1 d .
H21A H 0.5078 0.6477 -0.1273 0.054 Uiso 1 1 calc R
H21B H 0.4600 0.7328 -0.0360 0.054 Uiso 1 1 calc R
H21C H 0.3460 0.7272 -0.1270 0.054 Uiso 1 1 calc R
C22 C 0.1767(5) 0.8269(4) 0.2707(2) 0.0362(10) Uani 1 1 d .
H22A H 0.1466 0.7330 0.2639 0.054 Uiso 1 1 calc R
H22B H 0.0879 0.8769 0.2957 0.054 Uiso 1 1 calc R
H22C H 0.2694 0.8395 0.3133 0.054 Uiso 1 1 calc R
C23 C 0.2833(5) 1.0480(3) 0.1971(3) 0.0369(10) Uani 1 1 d .
H23A H 0.3690 1.0462 0.2445 0.055 Uiso 1 1 calc R
H23B H 0.1923 1.0936 0.2235 0.055 Uiso 1 1 calc R
H23C H 0.3209 1.0947 0.1441 0.055 Uiso 1 1 calc R
N1 N 0.6684(4) 0.9224(3) 0.22830(18) 0.0254(8) Uani 1 1 d .
H1N H 0.581(4) 0.882(3) 0.208(2) 0.030 Uiso 1 1 d .
N2 N 0.5818(3) 0.8451(3) 0.36436(18) 0.0236(7) Uani 1 1 d .
N3 N 0.4824(4) 0.7433(3) 0.48759(19) 0.0252(8) Uani 1 1 d .
H3N H 0.430(4) 0.698(3) 0.441(2) 0.030 Uiso 1 1 d .
N4 N 0.2825(3) 0.5378(3) 0.49019(17) 0.0214(7) Uani 1 1 d .
N5 N 0.1648(4) 0.4465(3) 0.32487(17) 0.0240(7) Uani 1 1 d .
H5N H 0.235(4) 0.516(3) 0.337(2) 0.029 Uiso 1 1 d .
N6 N 0.2190(3) 0.4964(3) 0.17640(17) 0.0236(7) Uani 1 1 d .
N7 N 0.2952(4) 0.5665(3) 0.03534(18) 0.0263(8) Uani 1 1 d .
H7N H 0.331(4) 0.630(4) 0.072(2) 0.032 Uiso 1 1 d .
O1 O 0.8950(3) 1.0301(3) 0.19096(17) 0.0405(7) Uani 1 1 d .
O2 O 0.5240(3) 0.7478(2) 0.64593(16) 0.0353(7) Uani 1 1 d .
O3 O 0.1611(3) 0.3642(2) 0.73375(16) 0.0306(7) Uani 1 1 d .
H3O H 0.208(5) 0.405(4) 0.786(3) 0.042(12) Uiso 1 1 d .
O4 O 0.0203(3) 0.2847(2) 0.39265(15) 0.0328(7) Uani 1 1 d .
O5 O 0.2963(3) 0.4609(2) -0.10802(15) 0.0357(7) Uani 1 1 d .
O6 O 0.3767(3) 0.8174(2) 0.13191(15) 0.0335(7) Uani 1 1 d .
S1 S 0.22476(12) 0.88412(9) 0.15943(6) 0.0307(3) Uani 1 1 d .

loop_
_atom_site_aniso_label
_atom_site_aniso_U_11
_atom_site_aniso_U_22
_atom_site_aniso_U_33
_atom_site_aniso_U_23
_atom_site_aniso_U_13
_atom_site_aniso_U_12
C1 0.040(3) 0.043(2) 0.031(2) 0.0038(17) 0.0106(19) -0.008(2)
C2 0.024(2) 0.027(2) 0.031(2) 0.0043(16) 0.0070(17) -0.0059(19)
C3 0.021(2) 0.023(2) 0.0250(19) 0.0029(15) 0.0054(16) 0.0018(17)
C4 0.025(2) 0.025(2) 0.032(2) -0.0002(16) 0.0065(17) -0.0063(18)
C5 0.025(2) 0.029(2) 0.030(2) -0.0057(16) 0.0020(17) -0.0024(18)
C6 0.024(2) 0.026(2) 0.0241(18) -0.0013(15) 0.0034(16) -0.0040(18)
C7 0.022(2) 0.019(2) 0.0258(19) 0.0013(14) 0.0059(16) -0.0005(17)
C8 0.025(2) 0.023(2) 0.024(2) 0.0007(15) 0.0064(16) 0.0011(17)
C9 0.022(2) 0.024(2) 0.0207(18) -0.0004(15) 0.0033(16) 0.0014(17)
C10 0.028(2) 0.026(2) 0.0179(17) -0.0019(15) 0.0041(16) -0.0001(18)
C11 0.028(2) 0.0216(19) 0.0196(18) 0.0036(14) 0.0069(16) 0.0021(18)
C12 0.023(2) 0.023(2) 0.0249(19) -0.0001(15) 0.0046(16) -0.0028(17)
C13 0.022(2) 0.023(2) 0.0209(18) -0.0002(14) 0.0072(15) 0.0021(17)
C14 0.024(2) 0.020(2) 0.0236(18) 0.0018(15) 0.0033(16) -0.0013(18)
C15 0.020(2) 0.0215(19) 0.0212(18) -0.0024(15) 0.0034(15) 0.0007(17)
C16 0.027(2) 0.023(2) 0.0254(19) 0.0025(15) 0.0035(16) 0.0003(18)
C17 0.025(2) 0.029(2) 0.027(2) -0.0021(16) -0.0055(17) -0.0043(18)
C18 0.028(2) 0.031(2) 0.0207(18) -0.0031(15) -0.0017(16) -0.0016(18)
C19 0.022(2) 0.024(2) 0.0227(19) 0.0023(15) 0.0020(16) 0.0015(17)
C20 0.023(2) 0.034(2) 0.0214(19) -0.0021(16) 0.0025(16) 0.0051(19)
C21 0.038(3) 0.044(3) 0.027(2) 0.0055(17) 0.0085(18) -0.006(2)
C22 0.034(2) 0.041(2) 0.034(2) 0.0044(18) 0.0090(18) -0.005(2)
C23 0.040(3) 0.030(2) 0.041(2) 0.0035(18) 0.005(2) 0.002(2)
N1 0.0211(18) 0.0315(18) 0.0231(16) 0.0016(13) 0.0006(14) -0.0112(15)
N2 0.0217(17) 0.0251(17) 0.0241(16) 0.0031(12) 0.0027(13) -0.0046(14)
N3 0.0284(19) 0.0258(17) 0.0212(16) 0.0018(13) 0.0019(14) -0.0089(15)
N4 0.0204(17) 0.0231(17) 0.0207(15) 0.0006(12) 0.0045(13) -0.0011(14)
N5 0.0283(18) 0.0233(17) 0.0201(16) 0.0009(12) 0.0015(13) -0.0087(15)
N6 0.0267(18) 0.0253(17) 0.0184(15) -0.0008(12) 0.0032(13) -0.0041(15)
N7 0.032(2) 0.0297(18) 0.0165(16) -0.0014(13) 0.0037(14) -0.0061(15)
O1 0.0358(17) 0.0455(17) 0.0398(15) 0.0013(12) 0.0106(13) -0.0176(15)
O2 0.0468(18) 0.0353(16) 0.0224(13) -0.0009(11) -0.0011(12) -0.0161(14)
O3 0.0409(17) 0.0354(16) 0.0157(13) 0.0042(11) 0.0077(12) -0.0091(13)
O4 0.0403(17) 0.0315(15) 0.0263(13) 0.0051(11) 0.0002(12) -0.0138(14)
O5 0.0474(18) 0.0392(17) 0.0199(13) -0.0046(11) 0.0053(12) -0.0038(14)
O6 0.0307(16) 0.0385(16) 0.0302(13) -0.0054(11) 0.0073(12) -0.0095(13)
S1 0.0307(6) 0.0347(6) 0.0261(5) -0.0007(4) 0.0013(4) -0.0070(5)

loop_
_atom_type_symbol
_atom_type_description
_atom_type_scat_dispersion_real
_atom_type_scat_dispersion_imag
_atom_type_scat_source
C C 0.0033 0.0016 'International Tables Vol C Tables 4.2.6.8 and 6.1.1.4'
H H 0.0000 0.0000 'International Tables Vol C Tables 4.2.6.8 and 6.1.1.4'
N N 0.0061 0.0033 'International Tables Vol C Tables 4.2.6.8 and 6.1.1.4'
O O 0.0106 0.0060 'International Tables Vol C Tables 4.2.6.8 and 6.1.1.4'
S S 0.1246 0.1234 'International Tables Vol C Tables 4.2.6.8 and 6.1.1.4'

loop_
_geom_angle_atom_site_label_1
_geom_angle_atom_site_label_2
_geom_angle_atom_site_label_3
_geom_angle
O1 C2 N1 123.4(3)
O1 C2 C1 121.6(3)
N1 C2 C1 114.9(3)
N2 C3 C4 123.1(3)
N2 C3 N1 112.4(3)
C4 C3 N1 124.5(3)
C5 C4 C3 117.0(3)
C6 C5 C4 121.7(3)
C7 C6 C5 116.5(3)
N2 C7 C6 124.1(3)
N2 C7 N3 111.2(3)
C6 C7 N3 124.7(3)
O2 C8 N3 125.3(3)
O2 C8 C9 121.8(3)
N3 C8 C9 112.9(3)
N4 C9 C10 123.6(3)
N4 C9 C8 117.0(3)
C10 C9 C8 119.4(3)
C11 C10 C9 119.0(3)
O3 C11 C10 123.5(3)
O3 C11 C12 118.1(3)
C10 C11 C12 118.4(3)
C13 C12 C11 118.5(3)
N4 C13 C12 124.4(3)
N4 C13 C14 117.0(3)
C12 C13 C14 118.6(3)
O4 C14 N5 125.9(3)
O4 C14 C13 121.2(3)
N5 C14 C13 112.9(3)
N6 C15 C16 123.9(3)
N6 C15 N5 112.0(3)
C16 C15 N5 124.1(3)
C15 C16 C17 116.8(3)
C18 C17 C16 121.2(3)
C17 C18 C19 117.5(3)
N6 C19 C18 122.8(3)
N6 C19 N7 112.7(3)
C18 C19 N7 124.5(3)
O5 C20 N7 121.8(3)
O5 C20 C21 122.3(3)
N7 C20 C21 115.9(3)
C2 N1 C3 127.9(3)
C3 N2 C7 117.6(3)
C8 N3 C7 130.2(3)
C13 N4 C9 116.2(3)
C14 N5 C15 128.2(3)
C15 N6 C19 117.8(3)
C20 N7 C19 128.0(3)
O6 S1 C23 105.34(17)
O6 S1 C22 106.39(17)
C23 S1 C22 97.79(17)

loop_
_geom_bond_atom_site_label_1
_geom_bond_atom_site_label_2
_geom_bond_distance
C1 C2 1.504(5)
C2 O1 1.220(4)
C2 N1 1.359(4)
C3 N2 1.344(4)
C3 C4 1.392(5)
C3 N1 1.410(4)
C4 C5 1.386(5)
C5 C6 1.386(5)
C6 C7 1.377(4)
C7 N2 1.353(4)
C7 N3 1.409(4)
C8 O2 1.220(4)
C8 N3 1.365(4)
C8 C9 1.507(5)
C9 N4 1.357(4)
C9 C10 1.391(4)
C10 C11 1.386(5)
C11 O3 1.354(4)
C11 C12 1.398(5)
C12 C13 1.386(4)
C13 N4 1.341(4)
C13 C14 1.518(4)
C14 O4 1.216(4)
C14 N5 1.370(4)
C15 N6 1.346(4)
C15 C16 1.378(4)
C15 N5 1.410(4)
C16 C17 1.389(5)
C17 C18 1.382(5)
C18 C19 1.386(5)
C19 N6 1.349(4)
C19 N7 1.413(4)
C20 O5 1.240(4)
C20 N7 1.361(4)
C20 C21 1.499(5)
C22 S1 1.793(3)
C23 S1 1.775(4)
O6 S1 1.515(3)
